data_1557132
loop_
_publ_author_name
'Khoury, Jason F.'
'He, Jiangang'
'Pfluger, Jonathan E.'
'Hadar, Ido'
'Balasubramanian, Mahalingam'
'Stoumpos, Constantinos C.'
'Zu, Rui'
'Gopalan, Venkatraman'
'Wolverton, Chris'
'Kanatzidis, Mercouri G.'

_publ_section_title
;
 Ir6In32S21, a polar, metal-rich semiconducting subchalcogenide
;
_journal_issue 3
_journal_name_full 'Chemical Science'
_journal_page_first 870
_journal_page_last 878
_journal_paper_doi 10.1039/C9SC05609B
_journal_volume 11
_journal_year 2020
_chemical_formula_moiety '0.25(In32 Ir6 S21)'
_chemical_formula_sum 'In8 Ir1.5 S5.25'
_chemical_formula_weight 1375.18
_space_group_crystal_system trigonal
_space_group_IT_number 157
_space_group_name_Hall 'P 3 -2'
_space_group_name_H-M_alt 'P 3 1 m'
_atom_sites_solution_primary dual
_audit_creation_date 2019-11-05
_audit_creation_method
;
Olex2 1.2
(compiled 2018.05.29 svn.r3508 for OlexSys, GUI svn.r5506)
;
_audit_update_record
;
2019-11-05 deposited with the CCDC.	2019-12-02 downloaded from the CCDC.
;
_cell_angle_alpha 90
_cell_angle_beta 90
_cell_angle_gamma 120
_cell_formula_units_Z 4
_cell_length_a 13.9378(12)
_cell_length_b 13.9378(12)
_cell_length_c 8.2316(8)
_cell_measurement_reflns_used 9685
_cell_measurement_temperature 299(2)
_cell_measurement_theta_max 35.72
_cell_measurement_theta_min 2.47
_cell_volume 1384.9(2)
_computing_molecular_graphics 'Olex2 (Dolomanov et al., 2009)'
_computing_publication_material 'Olex2 (Dolomanov et al., 2009)'
_computing_structure_refinement 'ShelXL (Sheldrick, 2015)'
_computing_structure_solution 'ShelXT (Sheldrick, 2015)'
_diffrn_ambient_temperature 298.94
_diffrn_measured_fraction_theta_full 1.000
_diffrn_measured_fraction_theta_max 1.000
_diffrn_measurement_device_type 'Bruker APEX-II CCD'
_diffrn_measurement_method '\f and \w scans'
_diffrn_radiation_monochromator graphite
_diffrn_radiation_type MoK\a
_diffrn_radiation_wavelength 0.71073
_diffrn_reflns_av_R_equivalents 0.0400
_diffrn_reflns_av_unetI/netI 0.0369
_diffrn_reflns_Laue_measured_fraction_full 1.000
_diffrn_reflns_Laue_measured_fraction_max 1.000
_diffrn_reflns_limit_h_max 19
_diffrn_reflns_limit_h_min -19
_diffrn_reflns_limit_k_max 18
_diffrn_reflns_limit_k_min -19
_diffrn_reflns_limit_l_max 11
_diffrn_reflns_limit_l_min -11
_diffrn_reflns_number 28580
_diffrn_reflns_point_group_measured_fraction_full 0.981
_diffrn_reflns_point_group_measured_fraction_max 0.984
_diffrn_reflns_theta_full 25.242
_diffrn_reflns_theta_max 29.999
_diffrn_reflns_theta_min 1.687
_diffrn_standards_number 0
_exptl_absorpt_coefficient_mu 28.157
_exptl_absorpt_correction_T_max 0.383
_exptl_absorpt_correction_T_min 0.239
_exptl_absorpt_correction_type none
_exptl_crystal_colour black
_exptl_crystal_colour_primary black
_exptl_crystal_density_diffrn 6.596
_exptl_crystal_description Cube
_exptl_crystal_F_000 2366
_exptl_crystal_size_max 0.071
_exptl_crystal_size_mid 0.042
_exptl_crystal_size_min 0.042
_refine_diff_density_max 3.217
_refine_diff_density_min -3.404
_refine_diff_density_rms 0.297
_refine_ls_abs_structure_details
;
 Flack x determined using 1194 quotients [(I+)-(I-)]/[(I+)+(I-)]
 (Parsons, Flack and Wagner, Acta Cryst. B69 (2013) 249-259).
;
_refine_ls_abs_structure_Flack 0.037(5)
_refine_ls_extinction_coef 0.00012(3)
_refine_ls_extinction_expression Fc^*^=kFc[1+0.001xFc^2^\l^3^/sin(2\q)]^-1/4^
_refine_ls_extinction_method 'SHELXL-2014/7 (Sheldrick 2014'
_refine_ls_goodness_of_fit_ref 1.075
_refine_ls_hydrogen_treatment undef
_refine_ls_matrix_type full
_refine_ls_number_parameters 109
_refine_ls_number_reflns 2843
_refine_ls_number_restraints 1
_refine_ls_restrained_S_all 1.075
_refine_ls_R_factor_all 0.0278
_refine_ls_R_factor_gt 0.0258
_refine_ls_shift/su_max 0.000
_refine_ls_shift/su_mean 0.000
_refine_ls_structure_factor_coef Fsqd
_refine_ls_weighting_details 'w=1/[\s^2^(Fo^2^)+(0.0196P)^2^+12.0180P] where P=(Fo^2^+2Fc^2^)/3'
_refine_ls_weighting_scheme calc
_refine_ls_wR_factor_gt 0.0691
_refine_ls_wR_factor_ref 0.0704
_reflns_Friedel_coverage 0.958
_reflns_Friedel_fraction_full 0.961
_reflns_Friedel_fraction_max 0.969
_reflns_number_gt 2690
_reflns_number_total 2843
_reflns_threshold_expression 'I > 2\s(I)'
_cod_data_source_file c9sc05609b2.cif
_cod_data_source_block jfk_1_284a_2ndcrystal_0m
_cod_depositor_comments 'Adding full bibliography for 1557132.cif.'
_cod_original_cell_volume 1384.9(3)
_cod_original_formula_sum 'In8 Ir1.50 S5.25'
_cod_database_code 1557132
_shelx_shelxl_version_number 2014/7
_shelx_space_group_comment
;
The symmetry employed for this shelxl refinement is uniquely defined
by the following loop, which should always be used as a source of
symmetry information in preference to the above space-group names.
They are only intended as comments.
;
_shelx_estimated_absorpt_t_max 0.384
_shelx_estimated_absorpt_t_min 0.240
_olex2_refinement_description
;
1. Uiso/Uaniso restraints and constraints
Uanis(In8) = Uanis(In9)
2. Others
 Fixed Sof: In4(0.475) In6(0.31667) In8(0.4) In9(0.1) In10(0.04167)
;
_olex2_submission_special_instructions 'No special instructions were received'

loop_
_space_group_symop_operation_xyz
'x, y, z'
'-y, x-y, z'
'-x+y, -x, z'
'y, x, z'
'x-y, -y, z'
'-x, -x+y, z'

loop_
_atom_site_label
_atom_site_type_symbol
_atom_site_fract_x
_atom_site_fract_y
_atom_site_fract_z
_atom_site_U_iso_or_equiv
_atom_site_adp_type
_atom_site_occupancy
_atom_site_site_symmetry_order
_atom_site_calc_flag
_atom_site_refinement_flags_posn
_atom_site_refinement_flags_adp
_atom_site_refinement_flags_occupancy
Ir1 Ir 0.0000 0.33418(3) 0.91104(6) 0.00479(15) Uani 1 2 d S T P
Ir2 Ir 0.3333 0.6667 0.63828(8) 0.00481(16) Uani 1 3 d S T P
Ir3 Ir 0.0000 1.0000 0.64697(11) 0.0060(2) Uani 1 6 d S T P
In1 In 0.18311(8) 0.84940(8) 0.10124(12) 0.0161(2) Uani 1 1 d . . .
In2 In 0.0000 0.47874(9) 0.11366(16) 0.0179(3) Uani 1 2 d S T P
In3 In 0.33043(6) 0.48043(6) 0.56990(14) 0.01366(17) Uani 1 1 d . . .
In4 In 0.0000 0.33463(7) 0.59051(17) 0.0106(3) Uani 0.95 2 d S T P
In5 In 0.18302(7) 0.52241(7) 0.83731(12) 0.01833(19) Uani 1 1 d . . .
In6 In 0.3333 0.6667 0.3142(2) 0.0122(3) Uani 0.95 3 d S T P
In7 In 0.14975(9) 1.0000 0.82361(16) 0.0228(3) Uani 1 2 d S T P
In8 In 0.0000 0.85589(11) 0.4552(2) 0.0180(3) Uani 0.8 2 d S T P
S1 S 0.1554(2) 0.33701(19) 0.4176(4) 0.0108(6) Uani 1 1 d . . .
S2 S 0.0000 0.4921(3) 0.4207(5) 0.0112(7) Uani 1 2 d S T P
S3 S 0.1838(3) 0.6644(2) 0.1072(4) 0.0122(6) Uani 1 1 d . . .
S4 S 0.0000 0.8428(3) 0.1261(6) 0.0186(9) Uani 1 2 d S T P
S5 S 0.3410(4) 0.3410(4) 0.7525(8) 0.0263(12) Uani 1 2 d S T P
In9 In 0.0000 0.8236(4) 0.5440(9) 0.0180(3) Uani 0.2 2 d S T P
In10 In 0.0000 1.0000 0.290(5) 0.142(13) Uani 0.25 6 d S T P

loop_
_atom_site_aniso_label
_atom_site_aniso_U_11
_atom_site_aniso_U_22
_atom_site_aniso_U_33
_atom_site_aniso_U_23
_atom_site_aniso_U_13
_atom_site_aniso_U_12
Ir1 0.0045(2) 0.0045(2) 0.0055(3) 0.00027(13) 0.000 0.00223(12)
Ir2 0.0048(2) 0.0048(2) 0.0047(3) 0.000 0.000 0.00242(10)
Ir3 0.0050(3) 0.0050(3) 0.0080(5) 0.000 0.000 0.00252(13)
In1 0.0149(4) 0.0146(4) 0.0197(5) 0.0092(3) 0.0102(3) 0.0082(3)
In2 0.0118(5) 0.0169(4) 0.0233(6) -0.0126(4) 0.000 0.0059(3)
In3 0.0137(4) 0.0094(3) 0.0200(4) -0.0034(3) -0.0013(3) 0.0074(3)
In4 0.0126(5) 0.0133(4) 0.0058(5) -0.0005(3) 0.000 0.0063(3)
In5 0.0143(4) 0.0130(4) 0.0174(4) 0.0052(3) 0.0051(3) -0.0009(3)
In6 0.0146(5) 0.0146(5) 0.0075(7) 0.000 0.000 0.0073(2)
In7 0.0170(4) 0.0418(8) 0.0181(7) 0.000 -0.0056(4) 0.0209(4)
In8 0.0137(6) 0.0170(5) 0.0223(8) -0.0127(5) 0.000 0.0069(3)
S1 0.0113(12) 0.0108(13) 0.0096(14) -0.0007(8) -0.0009(9) 0.0050(9)
S2 0.0102(17) 0.0114(12) 0.0118(19) -0.0026(11) 0.000 0.0051(8)
S3 0.0120(12) 0.0128(13) 0.0119(13) -0.0001(8) 0.0013(10) 0.0063(9)
S4 0.0111(17) 0.0172(15) 0.025(2) -0.0011(14) 0.000 0.0055(9)
S5 0.0284(18) 0.0284(18) 0.031(3) 0.0129(16) 0.0129(16) 0.021(2)
In9 0.0137(6) 0.0170(5) 0.0223(8) -0.0127(5) 0.000 0.0069(3)
In10 0.116(14) 0.116(14) 0.19(4) 0.000 0.000 0.058(7)

loop_
_atom_type_symbol
_atom_type_description
_atom_type_scat_dispersion_real
_atom_type_scat_dispersion_imag
_atom_type_scat_source
In In -0.7276 1.3100 'International Tables Vol C Tables 4.2.6.8 and 6.1.1.4'
Ir Ir -1.4442 7.9887 'International Tables Vol C Tables 4.2.6.8 and 6.1.1.4'
S S 0.1246 0.1234 'International Tables Vol C Tables 4.2.6.8 and 6.1.1.4'

loop_
_geom_angle_atom_site_label_1
_geom_angle_atom_site_label_2
_geom_angle_atom_site_label_3
_geom_angle
_geom_angle_site_symmetry_1
_geom_angle_site_symmetry_3
In1 Ir1 In1 87.81(4) 2_666 4_456
In1 Ir1 In4 126.74(3) 2_666 .
In1 Ir1 In4 126.74(3) 4_456 .
In1 Ir1 In5 156.50(4) 2_666 6
In1 Ir1 In5 76.37(3) 4_456 6
In1 Ir1 In5 76.37(3) 2_666 .
In1 Ir1 In5 156.50(4) 4_456 .
In1 Ir1 In7 76.88(3) 4_456 2_665
In1 Ir1 In7 76.88(3) 2_666 2_665
In2 Ir1 In1 85.96(4) 1_556 4_456
In2 Ir1 In1 85.96(4) 1_556 2_666
In2 Ir1 In4 129.49(4) 1_556 .
In2 Ir1 In5 75.82(3) 1_556 6
In2 Ir1 In5 75.81(3) 1_556 .
In2 Ir1 In7 156.02(5) 1_556 2_665
In4 Ir1 In5 76.73(3) . .
In4 Ir1 In5 76.73(3) . 6
In4 Ir1 In7 74.49(4) . 2_665
In5 Ir1 In5 112.42(4) 6 .
In5 Ir1 In7 115.26(3) . 2_665
In5 Ir1 In7 115.26(3) 6 2_665
In3 Ir2 In3 115.57(2) 3_565 2_665
In3 Ir2 In3 115.57(2) 2_665 .
In3 Ir2 In3 115.57(2) 3_565 .
In3 Ir2 In6 77.67(3) . .
In3 Ir2 In6 77.67(3) 3_565 .
In3 Ir2 In6 77.67(3) 2_665 .
In5 Ir2 In3 76.46(3) 2_665 2_665
In5 Ir2 In3 153.73(5) 3_565 .
In5 Ir2 In3 74.74(3) 3_565 2_665
In5 Ir2 In3 76.46(3) . .
In5 Ir2 In3 74.74(3) . 3_565
In5 Ir2 In3 74.74(3) 2_665 .
In5 Ir2 In3 153.73(5) . 2_665
In5 Ir2 In3 153.73(5) 2_665 3_565
In5 Ir2 In3 76.46(3) 3_565 3_565
In5 Ir2 In5 85.23(4) . 2_665
In5 Ir2 In5 85.23(4) 3_565 2_665
In5 Ir2 In5 85.23(4) 3_565 .
In5 Ir2 In6 128.58(3) 3_565 .
In5 Ir2 In6 128.58(3) 2_665 .
In5 Ir2 In6 128.58(3) . .
In7 Ir3 In7 90.57(5) 2_675 .
In7 Ir3 In7 90.57(5) 3_465 .
In7 Ir3 In7 90.57(5) 2_675 3_465
In7 Ir3 In8 91.75(4) 3_465 .
In7 Ir3 In8 91.75(4) . 2_675
In7 Ir3 In8 91.75(4) . .
In7 Ir3 In8 176.70(6) . 3_465
In7 Ir3 In8 176.70(6) 2_675 .
In7 Ir3 In8 91.75(4) 2_675 3_465
In7 Ir3 In8 91.75(4) 3_465 3_465
In7 Ir3 In8 91.75(4) 2_675 2_675
In7 Ir3 In8 176.70(6) 3_465 2_675
In7 Ir3 In9 164.16(18) 2_675 .
In7 Ir3 In9 78.37(12) 2_675 2_675
In7 Ir3 In9 78.37(12) . 2_675
In7 Ir3 In9 78.37(12) 3_465 3_465
In7 Ir3 In9 78.37(12) . .
In7 Ir3 In9 164.16(18) 3_465 2_675
In7 Ir3 In9 78.37(12) 2_675 3_465
In7 Ir3 In9 78.37(12) 3_465 .
In7 Ir3 In9 164.16(18) . 3_465
In7 Ir3 In10 124.86(4) . .
In7 Ir3 In10 124.86(3) 2_675 .
In7 Ir3 In10 124.86(4) 3_465 .
In8 Ir3 In8 85.83(7) . 2_675
In8 Ir3 In8 85.83(7) . 3_465
In8 Ir3 In8 85.83(7) 3_465 2_675
In8 Ir3 In9 19.14(18) . .
In8 Ir3 In9 99.81(13) . 2_675
In8 Ir3 In9 99.81(13) . 3_465
In8 Ir3 In9 19.14(18) 2_675 2_675
In8 Ir3 In9 19.14(18) 3_465 3_465
In8 Ir3 In9 99.81(13) 2_675 .
In8 Ir3 In9 99.81(13) 3_465 2_675
In8 Ir3 In9 99.81(13) 2_675 3_465
In8 Ir3 In9 99.81(13) 3_465 .
In8 Ir3 In10 51.84(5) 3_465 .
In8 Ir3 In10 51.84(5) 2_675 .
In8 Ir3 In10 51.84(5) . .
In9 Ir3 In9 109.92(17) 3_465 2_675
In9 Ir3 In9 109.92(17) . 2_675
In9 Ir3 In9 109.92(17) . 3_465
In9 Ir3 In10 70.98(17) . .
In9 Ir3 In10 70.98(17) 3_465 .
In9 Ir3 In10 70.98(17) 2_675 .
Ir1 In1 In5 52.32(2) 3_564 3_564
Ir1 In1 In7 52.22(3) 3_564 1_554
In5 In1 In7 86.73(4) 3_564 1_554
S1 In1 Ir1 127.64(8) 3_565 3_564
S1 In1 In5 131.25(6) 3_565 3_564
S1 In1 In7 135.16(6) 3_565 1_554
S3 In1 Ir1 114.08(8) . 3_564
S3 In1 In5 62.52(8) . 3_564
S3 In1 In7 136.23(8) . 1_554
S3 In1 S1 87.68(10) . 3_565
S4 In1 Ir1 118.17(11) . 3_564
S4 In1 In5 141.65(11) . 3_564
S4 In1 In7 67.39(11) . 1_554
S4 In1 S1 85.56(12) . 3_565
S4 In1 S3 118.16(15) . .
Ir1 In2 In5 52.69(3) 1_554 1_554
Ir1 In2 In5 52.69(3) 1_554 6_554
In5 In2 In5 85.96(5) 6_554 1_554
S2 In2 Ir1 133.83(10) . 1_554
S2 In2 In5 135.66(3) . 6_554
S2 In2 In5 135.66(3) . 1_554
S2 In2 S3 89.05(9) . .
S2 In2 S3 89.05(9) . 6
S3 In2 Ir1 112.18(8) . 1_554
S3 In2 Ir1 112.19(8) 6 1_554
S3 In2 In5 132.62(9) . 6_554
S3 In2 In5 60.17(8) 6 6_554
S3 In2 In5 132.62(9) 6 1_554
S3 In2 In5 60.17(8) . 1_554
S3 In2 S3 118.97(16) 6 .
Ir2 In3 In5 51.64(3) . .
Ir2 In3 In5 52.50(3) . 2_665
Ir2 In3 In6 51.58(3) . .
In5 In3 In5 66.92(4) 2_665 .
In5 In3 In6 94.01(3) 2_665 .
In5 In3 In6 92.87(3) . .
S1 In3 Ir2 114.21(7) . .
S1 In3 In5 158.67(8) . 2_665
S1 In3 In5 91.75(8) . .
S1 In3 In6 86.27(7) . .
S1 In3 S2 110.16(13) . 2_665
S2 In3 Ir2 114.12(8) 2_665 .
S2 In3 In5 91.15(10) 2_665 2_665
S2 In3 In5 158.01(10) 2_665 .
S2 In3 In6 86.96(7) 2_665 .
S5 In3 Ir2 130.86(14) . .
S5 In3 In5 86.17(15) . 2_665
S5 In3 In5 91.19(10) . .
S5 In3 In6 175.67(9) . .
S5 In3 S1 95.13(15) . .
S5 In3 S2 88.71(10) . 2_665
Ir1 In4 In5 51.90(3) . 6
Ir1 In4 In5 51.90(3) . .
Ir1 In4 In7 53.19(3) . 2_665
In5 In4 In5 84.44(4) . 6
In7 In4 In5 87.61(4) 2_665 6
In7 In4 In5 87.61(4) 2_665 .
S1 In4 Ir1 123.44(7) . .
S1 In4 Ir1 123.44(7) 6 .
S1 In4 In5 175.05(8) 6 .
S1 In4 In5 175.05(8) . 6
S1 In4 In5 91.05(6) 6 6
S1 In4 In5 91.05(6) . .
S1 In4 In7 90.18(7) 6 2_665
S1 In4 In7 90.18(7) . 2_665
S1 In4 S1 93.38(13) . 6
S1 In4 S2 92.69(10) . .
S1 In4 S2 92.69(10) 6 .
S2 In4 Ir1 122.63(10) . .
S2 In4 In5 89.30(7) . 6
S2 In4 In5 89.30(7) . .
S2 In4 In7 175.83(10) . 2_665
Ir1 In5 In1 51.31(2) . 2_666
Ir1 In5 In2 51.50(3) . 1_556
Ir1 In5 In3 114.56(4) . 3_565
Ir1 In5 In3 110.93(4) . .
Ir1 In5 In4 51.37(3) . .
Ir2 In5 Ir1 154.44(5) . .
Ir2 In5 In1 140.16(4) . 2_666
Ir2 In5 In2 146.42(4) . 1_556
Ir2 In5 In3 52.76(2) . 3_565
Ir2 In5 In3 51.89(2) . .
Ir2 In5 In4 103.20(4) . .
In1 In5 In4 91.73(3) 2_666 .
In2 In5 In1 66.58(4) 1_556 2_666
In2 In5 In3 161.56(4) 1_556 .
In2 In5 In4 93.42(3) 1_556 .
In3 In5 In1 165.82(4) 3_565 2_666
In3 In5 In1 98.67(3) . 2_666
In3 In5 In2 104.58(4) 3_565 1_556
In3 In5 In3 87.48(4) 3_565 .
In3 In5 In4 75.37(3) . .
In3 In5 In4 77.40(3) 3_565 .
Ir2 In6 In3 50.75(3) . .
Ir2 In6 In3 50.75(3) . 2_665
Ir2 In6 In3 50.75(3) . 3_565
Ir2 In6 S3 129.49(8) . 3_565
Ir2 In6 S3 129.49(8) . 2_665
Ir2 In6 S3 129.49(8) . .
In3 In6 In3 84.23(4) 3_565 2_665
In3 In6 In3 84.23(4) 3_565 .
In3 In6 In3 84.23(4) 2_665 .
S3 In6 In3 133.42(6) 3_565 3_565
S3 In6 In3 135.64(6) . 2_665
S3 In6 In3 78.76(8) 2_665 .
S3 In6 In3 78.76(8) 3_565 2_665
S3 In6 In3 133.42(6) . .
S3 In6 In3 135.64(6) 2_665 3_565
S3 In6 In3 78.76(8) . 3_565
S3 In6 In3 135.64(6) 3_565 .
S3 In6 In3 133.42(6) 2_665 2_665
S3 In6 S3 83.87(12) . 3_565
S3 In6 S3 83.87(12) 3_565 2_665
S3 In6 S3 83.87(12) . 2_665
Ir1 In7 In1 50.90(3) 3_565 5_676
Ir1 In7 In1 50.90(3) 3_565 1_556
Ir1 In7 In4 52.32(3) 3_565 3_565
Ir1 In7 In9 116.43(9) 3_565 2_675
Ir1 In7 In9 116.43(9) 3_565 .
Ir3 In7 Ir1 160.78(6) . 3_565
Ir3 In7 In1 140.79(3) . 1_556
Ir3 In7 In1 140.79(3) . 5_676
Ir3 In7 In4 108.47(5) . 3_565
Ir3 In7 In9 51.59(11) . .
Ir3 In7 In9 51.59(11) . 2_675
In1 In7 In1 67.09(5) 5_676 1_556
In4 In7 In1 92.62(4) 3_565 5_676
In4 In7 In1 92.62(4) 3_565 1_556
In4 In7 In9 77.81(7) 3_565 2_675
In4 In7 In9 77.81(7) 3_565 .
In9 In7 In1 167.26(10) . 5_676
In9 In7 In1 104.56(13) 2_675 5_676
In9 In7 In1 104.56(13) . 1_556
In9 In7 In1 167.26(10) 2_675 1_556
In9 In7 In9 81.8(3) . 2_675
Ir3 In8 S1 119.86(8) . 5_565
Ir3 In8 S1 119.86(8) . 3_565
Ir3 In8 S4 132.02(12) . .
S1 In8 S1 112.80(14) 3_565 5_565
S1 In8 S4 81.16(10) 3_565 .
S1 In8 S4 81.16(10) 5_565 .
In9 In8 Ir3 83.4(4) . .
In9 In8 S1 79.4(2) . 3_565
In9 In8 S1 79.4(2) . 5_565
In9 In8 S4 144.5(4) . .
In9 In8 In10 155.7(10) . .
In10 In8 Ir3 72.3(8) . .
In10 In8 S1 112.4(4) . 3_565
In10 In8 S1 112.4(4) . 5_565
In10 In8 S4 59.7(8) . .
In1 S1 In8 96.42(10) 2_665 2_665
In1 S1 In9 113.32(19) 2_665 2_665
In3 S1 In1 120.40(11) . 2_665
In3 S1 In4 101.82(10) . .
In3 S1 In8 106.57(12) . 2_665
In3 S1 In9 90.16(19) . 2_665
In4 S1 In1 122.52(12) . 2_665
In4 S1 In8 107.53(10) . 2_665
In4 S1 In9 102.84(15) . 2_665
In9 S1 In8 18.83(17) 2_665 2_665
In2 S2 In3 120.59(11) . 5_565
In2 S2 In3 120.59(11) . 3_565
In2 S2 In4 118.29(15) . .
In3 S2 In3 87.72(12) 3_565 5_565
In4 S2 In3 102.03(12) . 5_565
In4 S2 In3 102.03(12) . 3_565
In1 S3 In6 113.03(11) . .
In2 S3 In1 120.31(15) . .
In2 S3 In6 112.06(11) . .
In1 S4 In1 122.9(2) . 6
In1 S4 In8 96.49(12) 6 .
In1 S4 In8 96.49(12) . .
In1 S4 In10 116.33(19) . .
In1 S4 In10 116.33(19) 6 .
In10 S4 In8 54.5(8) . .
In3 S5 In3 91.91(17) . 4
In3 S5 In9 85.88(19) . 2_665
In3 S5 In9 85.88(19) 4 2_665
Ir3 In9 In7 50.04(10) . .
Ir3 In9 In7 50.04(10) . 3_465
Ir3 In9 S1 118.79(15) . 3_565
Ir3 In9 S1 118.79(15) . 5_565
Ir3 In9 S5 124.2(3) . 3_565
Ir3 In9 In10 59.4(6) . .
In7 In9 In7 67.57(13) 3_465 .
In8 In9 Ir3 77.4(4) . .
In8 In9 In7 112.0(4) . .
In8 In9 In7 112.0(4) . 3_465
In8 In9 S1 81.7(3) . 5_565
In8 In9 S1 81.7(3) . 3_565
In8 In9 S5 158.4(5) . 3_565
In8 In9 In10 18.0(7) . .
S1 In9 In7 88.72(10) 3_565 .
S1 In9 In7 88.72(9) 5_565 3_465
S1 In9 In7 155.5(2) 5_565 .
S1 In9 In7 155.5(2) 3_565 3_465
S1 In9 S1 113.9(3) 3_565 5_565
S1 In9 S5 86.58(18) 3_565 3_565
S1 In9 S5 86.58(18) 5_565 3_565
S1 In9 In10 91.5(4) 3_565 .
S1 In9 In10 91.5(4) 5_565 .
S5 In9 In7 85.66(19) 3_565 .
S5 In9 In7 85.66(19) 3_565 3_465
S5 In9 In10 176.4(6) 3_565 .
In10 In9 In7 97.3(5) . 3_465
In10 In9 In7 97.3(5) . .
Ir3 In10 In9 49.6(6) . .
Ir3 In10 In9 49.6(6) . 3_465
Ir3 In10 In9 49.6(6) . 2_675
In8 In10 Ir3 55.9(8) 3_465 .
In8 In10 Ir3 55.9(8) 2_675 .
In8 In10 Ir3 55.9(8) . .
In8 In10 In8 91.6(12) . 3_465
In8 In10 In8 91.6(12) . 2_675
In8 In10 In8 91.6(12) 2_675 3_465
In8 In10 S4 130.28(8) . 3_465
In8 In10 S4 130.28(7) 3_465 2_675
In8 In10 S4 130.28(8) 2_675 .
In8 In10 S4 130.28(7) 2_675 3_465
In8 In10 S4 130.28(7) . 2_675
In8 In10 S4 65.72(12) 3_465 3_465
In8 In10 S4 65.72(12) 2_675 2_675
In8 In10 S4 65.72(12) . .
In8 In10 S4 130.28(8) 3_465 .
In8 In10 In9 6.3(3) . .
In8 In10 In9 6.3(3) 3_465 3_465
In8 In10 In9 6.3(3) 2_675 2_675
In8 In10 In9 87.2(10) 3_465 2_675
In8 In10 In9 87.2(10) 2_675 3_465
In8 In10 In9 87.2(10) . 3_465
In8 In10 In9 87.2(10) 3_465 .
In8 In10 In9 87.2(10) 2_675 .
In8 In10 In9 87.2(10) . 2_675
S4 In10 Ir3 121.6(8) 3_465 .
S4 In10 Ir3 121.6(8) 2_675 .
S4 In10 Ir3 121.6(8) . .
S4 In10 S4 95.1(11) 3_465 2_675
S4 In10 S4 95.1(11) 3_465 .
S4 In10 S4 95.1(11) 2_675 .
S4 In10 In9 131.6(3) 2_675 .
S4 In10 In9 131.6(3) 3_465 .
S4 In10 In9 131.6(3) 2_675 3_465
S4 In10 In9 131.6(3) . 2_675
S4 In10 In9 72.0(3) 2_675 2_675
S4 In10 In9 131.6(3) . 3_465
S4 In10 In9 72.0(3) . .
S4 In10 In9 131.6(3) 3_465 2_675
S4 In10 In9 72.0(3) 3_465 3_465
In9 In10 In9 82.5(9) 2_675 3_465
In9 In10 In9 82.5(9) . 3_465
In9 In10 In9 82.5(9) . 2_675

loop_
_geom_bond_atom_site_label_1
_geom_bond_atom_site_label_2
_geom_bond_distance
_geom_bond_site_symmetry_2
Ir1 In1 2.6212(10) 2_666
Ir1 In1 2.6212(10) 4_456
Ir1 In2 2.6155(12) 1_556
Ir1 In4 2.6385(15) .
Ir1 In5 2.6581(10) .
Ir1 In5 2.6581(9) 6
Ir1 In7 2.6694(13) 2_665
Ir2 In3 2.6365(8) 3_565
Ir2 In3 2.6366(8) .
Ir2 In3 2.6365(8) 2_665
Ir2 In5 2.6275(10) 2_665
Ir2 In5 2.6275(10) .
Ir2 In5 2.6275(10) 3_565
Ir2 In6 2.6674(18) .
Ir3 In7 2.5437(13) 3_465
Ir3 In7 2.5437(13) .
Ir3 In7 2.5437(13) 2_675
Ir3 In8 2.5546(17) 3_465
Ir3 In8 2.5546(17) 2_675
Ir3 In8 2.5546(17) .
Ir3 In9 2.600(6) .
Ir3 In9 2.600(6) 2_675
Ir3 In9 2.600(6) 3_465
Ir3 In10 2.94(4) .
In1 Ir1 2.6213(10) 3_564
In1 In5 3.2639(12) 3_564
In1 In7 3.2896(13) 1_554
In1 S1 2.605(3) 3_565
In1 S3 2.584(3) .
In1 S4 2.516(2) .
In2 Ir1 2.6155(12) 1_554
In2 In5 3.2403(13) 1_554
In2 In5 3.2403(13) 6_554
In2 S2 2.534(4) .
In2 S3 2.576(3) 6
In2 S3 2.576(3) .
In3 In5 3.2576(12) .
In3 In5 3.1950(13) 2_665
In3 In6 3.3262(14) .
In3 S1 2.577(3) .
In3 S2 2.613(3) 2_665
In3 S5 2.519(4) .
In4 In5 3.2876(14) .
In4 In5 3.2876(14) 6
In4 In7 3.2126(18) 2_665
In4 S1 2.578(3) .
In4 S1 2.578(3) 6
In4 S2 2.602(4) .
In5 In1 3.2639(12) 2_666
In5 In2 3.2402(13) 1_556
In5 In3 3.1950(13) 3_565
In6 In3 3.3262(14) 2_665
In6 In3 3.3262(14) 3_565
In6 S3 2.680(3) 2_665
In6 S3 2.680(3) 3_565
In6 S3 2.680(3) .
In7 Ir1 2.6694(13) 3_565
In7 In1 3.2895(13) 5_676
In7 In1 3.2895(13) 1_556
In7 In4 3.2127(18) 3_565
In7 In9 3.250(5) 2_675
In7 In9 3.250(5) .
In8 S1 2.632(3) 5_565
In8 S1 2.632(3) 3_565
In8 S4 2.715(5) .
In8 In9 0.858(8) .
In8 In10 2.43(2) .
S1 In1 2.605(3) 2_665
S1 In8 2.632(3) 2_665
S1 In9 2.614(4) 2_665
S2 In3 2.613(3) 5_565
S2 In3 2.613(3) 3_565
S4 In1 2.516(2) 6
S4 In10 2.57(2) .
S5 In3 2.519(4) 4
S5 In9 2.865(10) 2_665
In9 In7 3.250(5) 3_465
In9 S1 2.614(4) 3_565
In9 S1 2.614(4) 5_565
In9 S5 2.865(10) 3_565
In9 In10 3.23(3) .
In10 In8 2.43(2) 2_675
In10 In8 2.43(2) 3_465
In10 S4 2.57(2) 3_465
In10 S4 2.57(2) 2_675
In10 In9 3.23(3) 2_675
In10 In9 3.23(3) 3_465
